data_2201109
loop_
_publ_author_name
'Anwar Usman'
'Ibrahim Abdul Razak'
'Hoong-Kun Fun'
'Suchada Chantrapromma'
'Min Zhang'
'Jian-Hua Xu'

_publ_section_title 5-(1,4-Dimethyl-4-phenyl-1,2,3,4-tetrahydro-1-naphthyl)-1,2,4-benzenetricarbonitrile
_journal_issue 4
_journal_name_full 'Acta Crystallographica Section E'
_journal_page_first o467
_journal_page_last o468
_journal_paper_doi 10.1107/S1600536802005275
_journal_volume 58
_journal_year 2002
_chemical_formula_iupac 'C27 H21 N3'
_chemical_formula_moiety 'C27 H21 N3'
_chemical_formula_sum 'C27 H21 N3'
_chemical_formula_weight 387.47
_chemical_melting_point_gt 523
_chemical_name_systematic
;
5-(1,4-dimethyl-4-phenyl-1,2,3,4-tetrahydronaphthalen-1-yl)-1,2,4-
benzenetricarbonitrile
;
_space_group_IT_number 14
_symmetry_cell_setting monoclinic
_symmetry_space_group_name_Hall '-P 2ybc'
_symmetry_space_group_name_H-M 'P 1 21/c 1'
_atom_sites_solution_hydrogens geom
_atom_sites_solution_primary direct
_atom_sites_solution_secondary difmap
_audit_creation_method SHELXL-97
_cell_angle_alpha 90.00
_cell_angle_beta 97.3840(10)
_cell_angle_gamma 90.00
_cell_formula_units_Z 4
_cell_length_a 9.0481(4)
_cell_length_b 8.2368(4)
_cell_length_c 28.4787(13)
_cell_measurement_reflns_used 3599
_cell_measurement_temperature 213(2)
_cell_measurement_theta_max 28.35
_cell_measurement_theta_min 2.53
_cell_volume 2104.84(17)
_computing_cell_refinement 'SAINT (Siemens, 1996)'
_computing_data_collection 'SMART (Siemens, 1996)'
_computing_data_reduction 'SAINT and SADABS (Sheldrick, 1997)'
_computing_molecular_graphics SHELXTL
_computing_publication_material 'SHELXTL, PARST (Nardelli, 1995) and PLATON (Spek, 1990)'
_computing_structure_refinement SHELXTL
_computing_structure_solution 'SHELXTL (Sheldrick, 1996)'
_diffrn_ambient_temperature 213(2)
_diffrn_detector_area_resol_mean 8.33
_diffrn_measured_fraction_theta_full 0.986
_diffrn_measured_fraction_theta_max 0.986
_diffrn_measurement_device_type 'Siemens SMART CCD area-detector'
_diffrn_measurement_method \w
_diffrn_radiation_monochromator graphite
_diffrn_radiation_source 'fine-focus sealed tube'
_diffrn_radiation_type MoK\a
_diffrn_radiation_wavelength 0.71073
_diffrn_reflns_av_R_equivalents 0.0984
_diffrn_reflns_av_sigmaI/netI 0.1420
_diffrn_reflns_limit_h_max 10
_diffrn_reflns_limit_h_min -10
_diffrn_reflns_limit_k_max 9
_diffrn_reflns_limit_k_min -9
_diffrn_reflns_limit_l_max 20
_diffrn_reflns_limit_l_min -33
_diffrn_reflns_number 9600
_diffrn_reflns_theta_full 24.99
_diffrn_reflns_theta_max 24.99
_diffrn_reflns_theta_min 2.53
_diffrn_standards_decay_% negligible
_diffrn_standards_interval_count none
_diffrn_standards_number 0
_exptl_absorpt_coefficient_mu 0.073
_exptl_absorpt_correction_type none
_exptl_crystal_colour colorless
_exptl_crystal_density_diffrn 1.223
_exptl_crystal_density_method 'not measured'
_exptl_crystal_description slab
_exptl_crystal_F_000 816
_exptl_crystal_size_max 0.18
_exptl_crystal_size_mid 0.18
_exptl_crystal_size_min 0.14
_refine_diff_density_max 0.246
_refine_diff_density_min -0.208
_refine_ls_extinction_coef 0.0150(16)
_refine_ls_extinction_expression Fc^*^=kFc[1+0.001xFc^2^\l^3^/sin(2\q)]^-1/4^
_refine_ls_extinction_method SHELXTL
_refine_ls_goodness_of_fit_ref 0.850
_refine_ls_hydrogen_treatment constr
_refine_ls_matrix_type full
_refine_ls_number_parameters 274
_refine_ls_number_reflns 3659
_refine_ls_number_restraints 0
_refine_ls_restrained_S_all 0.850
_refine_ls_R_factor_all 0.1155
_refine_ls_R_factor_gt 0.0577
_refine_ls_shift/su_max <0.001
_refine_ls_shift/su_mean 0.000
_refine_ls_structure_factor_coef Fsqd
_refine_ls_weighting_details 'calc w = 1/[\s^2^(Fo^2^)+(0.0361P)^2^] where P = (Fo^2^+2Fc^2^)/3'
_refine_ls_weighting_scheme calc
_refine_ls_wR_factor_gt 0.1181
_refine_ls_wR_factor_ref 0.1366
_reflns_number_gt 1901
_reflns_number_total 3659
_reflns_threshold_expression I>2\s(I)
_cod_data_source_file cv6100.cif
_cod_data_source_block I
_cod_depositor_comments
;
The following automatic conversions were performed:
'_symmetry_cell_setting' value 'Monoclinic' changed to 'monoclinic'
according to '/home/saulius/struct/CIF-dictionaries/cif_core.dic'
dictionary named 'cif_core.dic' version 2.4.1 from 2010-06-29.

Automatic conversion script
Id: cif_fix_enum 1527 2010-12-29 10:47:43Z saulius 

The following automatic conversions were performed:

'_chemical_melting_point' tag was changed to
'_chemical_melting_point_gt' since the value was specified 'more
than' ('>') a certain temperature. The value '>523K' was changed to
'523' - it should be numeric and without a unit designator.

Automatic conversion script
Id: cif_fix_values 1646 2011-03-28 12:23:43Z adriana 

The following automatic conversions were performed:

'_chemical_melting_point' tag was changed to
'_chemical_melting_point_gt' since the value was specified 'more
than' ('>') a certain temperature. The value '>523K' was changed to
'523' - it should be numeric and without a unit
designator.

'_symmetry_cell_setting' value 'Monoclinic' changed to
'monoclinic' according to
/home/saulius/struct/CIF-dictionaries/cif_core.dic dictionary named
'cif_core.dic' version 2.4.1 from 2010-06-29.

Automatic conversion script
Id: cif_fix_values 1715 2011-07-08 13:25:40Z adriana 
;
_cod_original_sg_symbol_H-M 'P 21/c'
_cod_database_code 2201109
_cod_database_fobs_code 2201109

loop_
_symmetry_equiv_pos_as_xyz
'x, y, z'
'-x, y+1/2, -z+1/2'
'-x, -y, -z'
'x, -y-1/2, z-1/2'

loop_
_atom_site_label
_atom_site_fract_x
_atom_site_fract_y
_atom_site_fract_z
_atom_site_U_iso_or_equiv
_atom_site_adp_type
_atom_site_calc_flag
_atom_site_refinement_flags
_atom_site_occupancy
_atom_site_disorder_assembly
_atom_site_disorder_group
_atom_site_type_symbol
N1 0.6376(3) 0.3818(3) 0.28632(9) 0.0413(7) Uani d . 1 . . N
N2 -0.1690(3) 0.7299(4) 0.30422(12) 0.0694(10) Uani d . 1 . . N
N3 -0.0104(3) 0.6865(4) 0.17993(11) 0.0579(9) Uani d . 1 . . N
C1 0.1739(3) 0.5513(3) 0.34183(10) 0.0292(7) Uani d . 1 . . C
H1 0.1334 0.5580 0.3702 0.035 Uiso calc R 1 . . H
C2 0.0924(3) 0.6091(3) 0.30026(11) 0.0285(7) Uani d . 1 . . C
C3 0.1501(3) 0.6018(3) 0.25765(10) 0.0267(7) Uani d . 1 . . C
C4 0.2932(3) 0.5403(3) 0.25679(10) 0.0268(7) Uani d . 1 . . C
H4 0.3345 0.5374 0.2285 0.032 Uiso calc R 1 . . H
C5 0.3741(3) 0.4834(3) 0.29840(10) 0.0242(7) Uani d . 1 . . C
C6 0.3155(3) 0.4836(3) 0.34163(9) 0.0219(6) Uani d . 1 . . C
C7 0.4019(3) 0.4188(3) 0.38750(9) 0.0231(6) Uani d . 1 . . C
C8 0.4753(3) 0.2544(3) 0.37945(9) 0.0212(6) Uani d . 1 . . C
C9 0.3951(3) 0.1388(3) 0.35106(10) 0.0283(7) Uani d . 1 . . C
H9 0.2988 0.1632 0.3373 0.034 Uiso calc R 1 . . H
C10 0.4545(3) -0.0110(3) 0.34272(10) 0.0331(7) Uani d . 1 . . C
H10 0.3988 -0.0867 0.3237 0.040 Uiso calc R 1 . . H
C11 0.5969(3) -0.0468(3) 0.36280(11) 0.0354(8) Uani d . 1 . . C
H11 0.6391 -0.1465 0.3568 0.043 Uiso calc R 1 . . H
C12 0.6776(3) 0.0649(3) 0.39187(10) 0.0326(7) Uani d . 1 . . C
H12 0.7734 0.0382 0.4055 0.039 Uiso calc R 1 . . H
C13 0.6192(3) 0.2170(3) 0.40134(9) 0.0224(6) Uani d . 1 . . C
C14 0.7181(3) 0.3341(3) 0.43318(10) 0.0241(7) Uani d . 1 . . C
C15 0.6288(3) 0.4831(3) 0.44616(10) 0.0296(7) Uani d . 1 . . C
H15A 0.5727 0.4542 0.4718 0.036 Uiso calc R 1 . . H
H15B 0.6977 0.5689 0.4575 0.036 Uiso calc R 1 . . H
C16 0.5223(3) 0.5461(3) 0.40482(10) 0.0283(7) Uani d . 1 . . C
H16A 0.5779 0.5739 0.3790 0.034 Uiso calc R 1 . . H
H16B 0.4744 0.6440 0.4143 0.034 Uiso calc R 1 . . H
C17 0.7780(3) 0.2485(3) 0.47992(10) 0.0284(7) Uani d . 1 . . C
C18 0.9260(3) 0.2585(4) 0.50034(12) 0.0425(9) Uani d . 1 . . C
H18 0.9947 0.3148 0.4849 0.051 Uiso calc R 1 . . H
C19 0.9717(4) 0.1845(4) 0.54380(13) 0.0591(11) Uani d . 1 . . C
H19 1.0709 0.1921 0.5570 0.071 Uiso calc R 1 . . H
C20 0.8737(4) 0.1012(4) 0.56740(13) 0.0567(10) Uani d . 1 . . C
H20 0.9053 0.0527 0.5964 0.068 Uiso calc R 1 . . H
C21 0.7272(4) 0.0902(4) 0.54745(12) 0.0488(9) Uani d . 1 . . C
H21 0.6591 0.0338 0.5631 0.059 Uiso calc R 1 . . H
C22 0.6807(3) 0.1623(4) 0.50451(10) 0.0369(8) Uani d . 1 . . C
H22 0.5814 0.1529 0.4916 0.044 Uiso calc R 1 . . H
C23 -0.0536(3) 0.6765(4) 0.30233(11) 0.0426(9) Uani d . 1 . . C
C24 0.0620(3) 0.6511(4) 0.21428(12) 0.0357(8) Uani d . 1 . . C
C25 0.5215(3) 0.4237(3) 0.29344(10) 0.0276(7) Uani d . 1 . . C
C26 0.8450(3) 0.3904(4) 0.40576(11) 0.0371(8) Uani d . 1 . . C
H26A 0.9059 0.4683 0.4244 0.056 Uiso calc R 1 . . H
H26B 0.8034 0.4394 0.3764 0.056 Uiso calc R 1 . . H
H26C 0.9048 0.2987 0.3994 0.056 Uiso calc R 1 . . H
C27 0.2975(3) 0.3909(3) 0.42560(10) 0.0320(7) Uani d . 1 . . C
H27A 0.3511 0.3360 0.4523 0.048 Uiso calc R 1 . . H
H27B 0.2142 0.3257 0.4126 0.048 Uiso calc R 1 . . H
H27C 0.2624 0.4936 0.4356 0.048 Uiso calc R 1 . . H

loop_
_atom_site_aniso_label
_atom_site_aniso_U_11
_atom_site_aniso_U_22
_atom_site_aniso_U_33
_atom_site_aniso_U_12
_atom_site_aniso_U_13
_atom_site_aniso_U_23
N1 0.0361(16) 0.0583(18) 0.0315(17) 0.0096(13) 0.0116(14) 0.0020(13)
N2 0.0496(19) 0.082(2) 0.081(3) 0.0349(17) 0.0271(18) 0.0233(19)
N3 0.0377(17) 0.091(2) 0.043(2) 0.0020(15) -0.0028(15) 0.0250(17)
C1 0.0298(17) 0.0352(16) 0.0248(18) 0.0080(13) 0.0116(14) 0.0023(13)
C2 0.0263(16) 0.0264(15) 0.0332(19) 0.0058(12) 0.0047(15) 0.0053(13)
C3 0.0278(16) 0.0298(15) 0.0223(17) 0.0010(12) 0.0024(14) 0.0050(13)
C4 0.0275(16) 0.0349(16) 0.0191(16) -0.0002(12) 0.0068(14) 0.0007(12)
C5 0.0219(15) 0.0271(15) 0.0238(17) 0.0036(12) 0.0037(13) 0.0000(13)
C6 0.0208(15) 0.0241(14) 0.0213(16) 0.0007(11) 0.0043(13) -0.0009(12)
C7 0.0267(15) 0.0258(15) 0.0176(16) 0.0026(12) 0.0054(13) 0.0011(12)
C8 0.0235(15) 0.0244(14) 0.0172(15) 0.0009(11) 0.0084(13) 0.0041(12)
C9 0.0314(16) 0.0286(16) 0.0247(17) -0.0065(12) 0.0030(14) 0.0027(12)
C10 0.048(2) 0.0254(16) 0.0270(18) -0.0102(14) 0.0098(16) -0.0026(13)
C11 0.053(2) 0.0214(16) 0.035(2) 0.0030(14) 0.0190(17) 0.0017(13)
C12 0.0345(17) 0.0319(17) 0.0336(19) 0.0085(13) 0.0132(15) 0.0054(14)
C13 0.0268(16) 0.0248(14) 0.0174(16) 0.0022(12) 0.0098(13) 0.0031(11)
C14 0.0214(15) 0.0314(15) 0.0201(16) 0.0022(12) 0.0049(13) -0.0003(12)
C15 0.0359(17) 0.0304(16) 0.0220(17) -0.0009(13) 0.0017(14) -0.0031(13)
C16 0.0344(16) 0.0254(15) 0.0249(17) 0.0026(12) 0.0025(14) -0.0020(12)
C17 0.0304(17) 0.0367(17) 0.0179(17) 0.0053(13) 0.0024(14) 0.0003(13)
C18 0.0367(19) 0.0449(19) 0.043(2) 0.0057(14) -0.0066(17) 0.0055(16)
C19 0.057(3) 0.058(2) 0.054(3) 0.0119(19) -0.025(2) 0.007(2)
C20 0.082(3) 0.050(2) 0.034(2) 0.011(2) -0.010(2) 0.0113(18)
C21 0.068(3) 0.050(2) 0.029(2) 0.0048(18) 0.0095(19) 0.0091(16)
C22 0.0369(18) 0.0526(19) 0.0213(18) 0.0026(15) 0.0045(15) 0.0055(15)
C23 0.0379(19) 0.048(2) 0.044(2) 0.0158(16) 0.0149(18) 0.0146(16)
C24 0.0218(17) 0.054(2) 0.031(2) 0.0013(14) 0.0030(15) 0.0089(16)
C25 0.0287(17) 0.0377(17) 0.0173(17) 0.0017(13) 0.0064(14) 0.0039(12)
C26 0.0306(17) 0.0508(19) 0.0300(19) -0.0048(14) 0.0045(15) 0.0043(15)
C27 0.0335(17) 0.0457(18) 0.0185(17) 0.0070(14) 0.0102(14) 0.0029(14)

loop_
_atom_type_symbol
_atom_type_description
_atom_type_scat_dispersion_real
_atom_type_scat_dispersion_imag
_atom_type_scat_source
C C 0.0033 0.0016 'International Tables Vol C Tables 4.2.6.8 and 6.1.1.4'
H H 0.0000 0.0000 'International Tables Vol C Tables 4.2.6.8 and 6.1.1.4'
N N 0.0061 0.0033 'International Tables Vol C Tables 4.2.6.8 and 6.1.1.4'

loop_
_geom_angle_atom_site_label_1
_geom_angle_atom_site_label_2
_geom_angle_atom_site_label_3
_geom_angle
C2 C1 C6 121.2(3)
C2 C1 H1 119.4
C6 C1 H1 119.4
C3 C2 C1 120.8(2)
C3 C2 C23 120.3(3)
C1 C2 C23 118.9(3)
C2 C3 C4 119.2(3)
C2 C3 C24 120.8(3)
C4 C3 C24 120.0(3)
C5 C4 C3 119.7(3)
C5 C4 H4 120.2
C3 C4 H4 120.2
C4 C5 C6 122.1(2)
C4 C5 C25 115.0(2)
C6 C5 C25 123.0(2)
C1 C6 C5 117.0(2)
C1 C6 C7 120.3(2)
C5 C6 C7 122.7(2)
C6 C7 C8 111.3(2)
C6 C7 C27 111.1(2)
C8 C7 C27 106.8(2)
C6 C7 C16 107.3(2)
C8 C7 C16 110.1(2)
C27 C7 C16 110.2(2)
C9 C8 C13 119.5(2)
C9 C8 C7 119.1(2)
C13 C8 C7 121.4(2)
C10 C9 C8 121.8(3)
C10 C9 H9 119.1
C8 C9 H9 119.1
C11 C10 C9 119.1(3)
C11 C10 H10 120.4
C9 C10 H10 120.4
C10 C11 C12 120.1(3)
C10 C11 H11 120.0
C12 C11 H11 120.0
C11 C12 C13 121.9(3)
C11 C12 H12 119.1
C13 C12 H12 119.1
C12 C13 C8 117.6(2)
C12 C13 C14 118.2(2)
C8 C13 C14 124.2(2)
C13 C14 C15 111.1(2)
C13 C14 C26 107.8(2)
C15 C14 C26 109.2(2)
C13 C14 C17 109.7(2)
C15 C14 C17 107.1(2)
C26 C14 C17 111.9(2)
C16 C15 C14 112.8(2)
C16 C15 H15A 109.0
C14 C15 H15A 109.0
C16 C15 H15B 109.0
C14 C15 H15B 109.0
H15A C15 H15B 107.8
C15 C16 C7 111.5(2)
C15 C16 H16A 109.3
C7 C16 H16A 109.3
C15 C16 H16B 109.3
C7 C16 H16B 109.3
H16A C16 H16B 108.0
C22 C17 C18 117.2(3)
C22 C17 C14 119.6(2)
C18 C17 C14 123.1(3)
C17 C18 C19 120.3(3)
C17 C18 H18 119.9
C19 C18 H18 119.9
C20 C19 C18 121.3(3)
C20 C19 H19 119.3
C18 C19 H19 119.3
C19 C20 C21 118.8(3)
C19 C20 H20 120.6
C21 C20 H20 120.6
C22 C21 C20 120.4(3)
C22 C21 H21 119.8
C20 C21 H21 119.8
C21 C22 C17 121.9(3)
C21 C22 H22 119.1
C17 C22 H22 119.1
N2 C23 C2 179.6(4)
N3 C24 C3 178.0(3)
N1 C25 C5 175.0(3)
C14 C26 H26A 109.5
C14 C26 H26B 109.5
H26A C26 H26B 109.5
C14 C26 H26C 109.5
H26A C26 H26C 109.5
H26B C26 H26C 109.5
C7 C27 H27A 109.5
C7 C27 H27B 109.5
H27A C27 H27B 109.5
C7 C27 H27C 109.5
H27A C27 H27C 109.5
H27B C27 H27C 109.5

loop_
_geom_bond_atom_site_label_1
_geom_bond_atom_site_label_2
_geom_bond_site_symmetry_2
_geom_bond_distance
_geom_bond_publ_flag
N1 C25 . 1.148(3) ?
N2 C23 . 1.141(4) ?
N3 C24 . 1.143(3) ?
C1 C2 . 1.396(3) ?
C1 C6 . 1.398(3) ?
C1 H1 . 0.9300 ?
C2 C3 . 1.382(4) ?
C2 C23 . 1.442(4) yes
C3 C4 . 1.394(3) ?
C3 C24 . 1.440(4) yes
C4 C5 . 1.392(3) ?
C4 H4 . 0.9300 ?
C5 C6 . 1.401(4) ?
C5 C25 . 1.446(4) yes
C6 C7 . 1.530(3) ?
C7 C8 . 1.538(3) ?
C7 C27 . 1.545(4) yes
C7 C16 . 1.547(3) yes
C8 C9 . 1.392(3) ?
C8 C13 . 1.404(3) ?
C9 C10 . 1.378(4) ?
C9 H9 . 0.9300 ?
C10 C11 . 1.373(4) ?
C10 H10 . 0.9300 ?
C11 C12 . 1.382(4) ?
C11 H11 . 0.9300 ?
C12 C13 . 1.399(3) ?
C12 H12 . 0.9300 ?
C13 C14 . 1.531(3) ?
C14 C15 . 1.540(3) ?
C14 C26 . 1.541(4) yes
C14 C17 . 1.542(4) ?
C15 C16 . 1.514(3) yes
C15 H15A . 0.9700 ?
C15 H15B . 0.9700 ?
C16 H16A . 0.9700 ?
C16 H16B . 0.9700 ?
C17 C22 . 1.388(4) ?
C17 C18 . 1.393(4) ?
C18 C19 . 1.393(4) ?
C18 H18 . 0.9300 ?
C19 C20 . 1.364(5) ?
C19 H19 . 0.9300 ?
C20 C21 . 1.377(4) ?
C20 H20 . 0.9300 ?
C21 C22 . 1.375(4) ?
C21 H21 . 0.9300 ?
C22 H22 . 0.9300 ?
C26 H26A . 0.9600 ?
C26 H26B . 0.9600 ?
C26 H26C . 0.9600 ?
C27 H27A . 0.9600 ?
C27 H27B . 0.9600 ?
C27 H27C . 0.9600 ?

loop_
_geom_torsion_atom_site_label_1
_geom_torsion_atom_site_label_2
_geom_torsion_atom_site_label_3
_geom_torsion_atom_site_label_4
_geom_torsion
C6 C1 C2 C3 -0.4(4)
C6 C1 C2 C23 179.5(3)
C1 C2 C3 C4 -2.0(4)
C23 C2 C3 C4 178.2(3)
C1 C2 C3 C24 175.7(2)
C23 C2 C3 C24 -4.1(4)
C2 C3 C4 C5 1.8(4)
C24 C3 C4 C5 -176.0(2)
C3 C4 C5 C6 0.8(4)
C3 C4 C5 C25 -179.5(2)
C2 C1 C6 C5 2.8(4)
C2 C1 C6 C7 -179.1(2)
C4 C5 C6 C1 -3.1(4)
C25 C5 C6 C1 177.3(2)
C4 C5 C6 C7 178.9(2)
C25 C5 C6 C7 -0.7(4)
C1 C6 C7 C8 136.3(2)
C5 C6 C7 C8 -45.7(3)
C1 C6 C7 C27 17.5(3)
C5 C6 C7 C27 -164.6(2)
C1 C6 C7 C16 -103.1(3)
C5 C6 C7 C16 74.9(3)
C6 C7 C8 C9 -42.1(3)
C27 C7 C8 C9 79.4(3)
C16 C7 C8 C9 -160.9(2)
C6 C7 C8 C13 140.1(2)
C27 C7 C8 C13 -98.5(3)
C16 C7 C8 C13 21.2(3)
C13 C8 C9 C10 -1.7(4)
C7 C8 C9 C10 -179.6(2)
C8 C9 C10 C11 -0.3(4)
C9 C10 C11 C12 1.6(4)
C10 C11 C12 C13 -0.8(4)
C11 C12 C13 C8 -1.1(4)
C11 C12 C13 C14 -178.8(3)
C9 C8 C13 C12 2.4(4)
C7 C8 C13 C12 -179.8(2)
C9 C8 C13 C14 179.9(2)
C7 C8 C13 C14 -2.3(4)
C12 C13 C14 C15 -171.0(2)
C8 C13 C14 C15 11.5(4)
C12 C13 C14 C26 69.3(3)
C8 C13 C14 C26 -108.2(3)
C12 C13 C14 C17 -52.8(3)
C8 C13 C14 C17 129.7(3)
C13 C14 C15 C16 -41.0(3)
C26 C14 C15 C16 77.8(3)
C17 C14 C15 C16 -160.8(2)
C14 C15 C16 C7 63.0(3)
C6 C7 C16 C15 -171.7(2)
C8 C7 C16 C15 -50.4(3)
C27 C7 C16 C15 67.1(3)
C13 C14 C17 C22 -47.8(3)
C15 C14 C17 C22 72.9(3)
C26 C14 C17 C22 -167.4(2)
C13 C14 C17 C18 135.0(3)
C15 C14 C17 C18 -104.3(3)
C26 C14 C17 C18 15.4(4)
C22 C17 C18 C19 -0.3(4)
C14 C17 C18 C19 177.0(3)
C17 C18 C19 C20 -0.1(5)
C18 C19 C20 C21 0.2(5)
C19 C20 C21 C22 0.0(5)
C20 C21 C22 C17 -0.3(5)
C18 C17 C22 C21 0.5(4)
C14 C17 C22 C21 -176.9(3)
